data_4504233
loop_
_publ_author_name
'Li, Xiang-Ping'
'Pan, Mei'
'Zheng, Sheng-Run'
'Liu, Yong-Ru'
'He, Qi-Ting'
'Kang, Bei-Sheng'
'Su, Cheng-Yong'

_publ_section_title
;
 Dimension Increase via Hydrogen Bonding and Weak Coordination
 Interactions from Simple Complexes of 2-(Pyridyl)benzimidazole Ligands
;
_journal_issue 12
_journal_name_full 'Crystal Growth &amp; Design'
_journal_page_first 2481
_journal_paper_doi 10.1021/cg070080j
_journal_volume 7
_journal_year 2007
_chemical_formula_sum 'C24 H22 N8 O8 Zn'
_chemical_formula_weight 615.87
_chemical_name_systematic
; 
 ? 
;
_space_group_IT_number 2
_symmetry_cell_setting triclinic
_symmetry_space_group_name_Hall '-P 1'
_symmetry_space_group_name_H-M 'P -1'
_atom_sites_solution_hydrogens geom
_atom_sites_solution_primary direct
_atom_sites_solution_secondary difmap
_audit_creation_method SHELXL-97
_cell_angle_alpha 97.17
_cell_angle_beta 105.17
_cell_angle_gamma 90.86
_cell_formula_units_Z 1
_cell_length_a 7.426
_cell_length_b 8.957
_cell_length_c 9.773
_cell_measurement_temperature 293(2)
_cell_volume 621.718
_computing_structure_refinement 'SHELXL-97 (Sheldrick, 1997)'
_computing_structure_solution 'SHELXS-97 (Sheldrick, 1990)'
_diffrn_ambient_temperature 293(2)
_diffrn_measured_fraction_theta_full 0.977
_diffrn_measured_fraction_theta_max 0.977
_diffrn_measurement_device_type Smart
_diffrn_measurement_method '\w scan'
_diffrn_radiation_monochromator graphite
_diffrn_radiation_source 'fine-focus sealed tube'
_diffrn_radiation_type MoK\a
_diffrn_radiation_wavelength 0.71073
_diffrn_reflns_av_R_equivalents 0.0150
_diffrn_reflns_av_sigmaI/netI 0.0197
_diffrn_reflns_limit_h_max 9
_diffrn_reflns_limit_h_min -9
_diffrn_reflns_limit_k_max 11
_diffrn_reflns_limit_k_min -11
_diffrn_reflns_limit_l_max 12
_diffrn_reflns_limit_l_min -12
_diffrn_reflns_number 5298
_diffrn_reflns_theta_full 27.05
_diffrn_reflns_theta_max 27.05
_diffrn_reflns_theta_min 2.18
_exptl_absorpt_coefficient_mu 1.056
_exptl_absorpt_correction_T_max 0.8927
_exptl_absorpt_correction_T_min 0.6256
_exptl_absorpt_correction_type multi-scan
_exptl_absorpt_process_details 'SADABS (Bruker 1997)'
_exptl_crystal_colour Colorless
_exptl_crystal_density_diffrn 1.645
_exptl_crystal_density_method 'not measured'
_exptl_crystal_description Block
_exptl_crystal_F_000 316
_exptl_crystal_size_max 0.49
_exptl_crystal_size_mid 0.31
_exptl_crystal_size_min 0.11
_refine_diff_density_max 0.296
_refine_diff_density_min -0.236
_refine_diff_density_rms 0.049
_refine_ls_extinction_method none
_refine_ls_goodness_of_fit_ref 1.049
_refine_ls_hydrogen_treatment mixed
_refine_ls_matrix_type full
_refine_ls_number_parameters 191
_refine_ls_number_reflns 2670
_refine_ls_number_restraints 0
_refine_ls_restrained_S_all 1.049
_refine_ls_R_factor_all 0.0303
_refine_ls_R_factor_gt 0.0272
_refine_ls_shift/su_max 0.001
_refine_ls_shift/su_mean 0.000
_refine_ls_structure_factor_coef Fsqd
_refine_ls_weighting_details 'calc w=1/[\s^2^(Fo^2^)+(0.0506P)^2^+0.1451P] where P=(Fo^2^+2Fc^2^)/3'
_refine_ls_weighting_scheme calc
_refine_ls_wR_factor_gt 0.0766
_refine_ls_wR_factor_ref 0.0790
_reflns_number_gt 2471
_reflns_number_total 2670
_reflns_threshold_expression >2sigma(I)
_cod_data_source_file cg070080j-file003.cif
_cod_data_source_block 9
_cod_depositor_comments
;
The following automatic conversions were performed:

'_symmetry_cell_setting' value 'Triclinic' changed to 'triclinic'
according to /home/saulius/struct/CIF-dictionaries/cif_core.dic
dictionary named 'cif_core.dic' version 2.4.1 from 2010-06-29.

Automatic conversion script
Id: cif_fix_values 1715 2011-07-08 13:25:40Z adriana 
;
_cod_original_cell_volume 621.7
_cod_original_sg_symbol_H-M P-1
_cod_database_code 4504233

loop_
_symmetry_equiv_pos_as_xyz
'x, y, z'
'-x, -y, -z'

loop_
_atom_site_label
_atom_site_type_symbol
_atom_site_fract_x
_atom_site_fract_y
_atom_site_fract_z
_atom_site_U_iso_or_equiv
_atom_site_adp_type
_atom_site_occupancy
_atom_site_symmetry_multiplicity
_atom_site_calc_flag
_atom_site_refinement_flags
Zn1 Zn 0.0000 1.0000 -0.5000 0.03098(10) Uani 1 2 d S
O3 O 0.25475(18) 0.93736(14) -0.56151(13) 0.0403(3) Uani 1 1 d .
O4 O 0.20010(18) 1.15803(15) -0.35724(14) 0.0398(3) Uani 1 1 d .
H4A H 0.3019 1.1477 -0.3743 0.060 Uiso 1 1 calc R
N4 N 0.2655(2) 0.84177(15) -0.66345(14) 0.0321(3) Uani 1 1 d .
O2 O 0.1232(2) 0.79839(18) -0.75992(16) 0.0556(4) Uani 1 1 d .
N1 N 0.0623(2) 0.83814(15) -0.35795(15) 0.0324(3) Uani 1 1 d .
O1 O 0.41670(19) 0.79048(17) -0.66878(17) 0.0553(4) Uani 1 1 d .
N3 N 0.2595(2) 0.37321(15) -0.10867(14) 0.0318(3) Uani 1 1 d .
C12 C 0.3114(2) 0.31134(18) 0.01838(18) 0.0323(3) Uani 1 1 d .
N2 N 0.2484(2) 0.54669(16) 0.07319(15) 0.0361(3) Uani 1 1 d .
H2A H 0.2314 0.6318 0.1183 0.043 Uiso 1 1 calc R
C7 C 0.3048(2) 0.41878(19) 0.13252(18) 0.0342(3) Uani 1 1 d .
C6 C 0.2245(2) 0.51397(17) -0.06988(17) 0.0297(3) Uani 1 1 d .
C3 C 0.1665(2) 0.62581(17) -0.16807(17) 0.0297(3) Uani 1 1 d .
C8 C 0.3502(3) 0.3879(2) 0.2742(2) 0.0459(4) Uani 1 1 d .
H8A H 0.3460 0.4606 0.3499 0.055 Uiso 1 1 calc R
C5 C 0.1055(3) 0.69866(19) -0.40206(18) 0.0367(4) Uani 1 1 d .
H5A H 0.0992 0.6732 -0.4985 0.044 Uiso 1 1 calc R
C1 C 0.0686(3) 0.87086(19) -0.21941(18) 0.0356(4) Uani 1 1 d .
H1A H 0.0373 0.9665 -0.1868 0.043 Uiso 1 1 calc R
C11 C 0.3644(3) 0.1655(2) 0.0426(2) 0.0438(4) Uani 1 1 d .
H11A H 0.3694 0.0921 -0.0323 0.053 Uiso 1 1 calc R
C4 C 0.1585(3) 0.59113(18) -0.31220(18) 0.0356(4) Uani 1 1 d .
H4B H 0.1886 0.4962 -0.3476 0.043 Uiso 1 1 calc R
C10 C 0.4085(3) 0.1353(2) 0.1815(2) 0.0494(5) Uani 1 1 d .
H10A H 0.4444 0.0393 0.2004 0.059 Uiso 1 1 calc R
C2 C 0.1192(3) 0.76916(19) -0.12263(17) 0.0356(4) Uani 1 1 d .
H2B H 0.1216 0.7967 -0.0272 0.043 Uiso 1 1 calc R
C9 C 0.4014(3) 0.2434(2) 0.2947(2) 0.0500(5) Uani 1 1 d .
H9A H 0.4321 0.2175 0.3870 0.060 Uiso 1 1 calc R
H4C H 0.203(3) 1.213(3) -0.290(3) 0.047(6) Uiso 1 1 d .

loop_
_atom_site_aniso_label
_atom_site_aniso_U_11
_atom_site_aniso_U_22
_atom_site_aniso_U_33
_atom_site_aniso_U_23
_atom_site_aniso_U_13
_atom_site_aniso_U_12
Zn1 0.03576(16) 0.02899(15) 0.02789(15) 0.00724(10) 0.00614(10) 0.00462(10)
O3 0.0464(7) 0.0386(6) 0.0355(6) -0.0049(5) 0.0149(5) 0.0050(5)
O4 0.0368(6) 0.0432(7) 0.0365(7) -0.0105(6) 0.0122(5) 0.0002(5)
N4 0.0378(7) 0.0291(6) 0.0320(7) 0.0032(5) 0.0143(6) 0.0042(5)
O2 0.0417(8) 0.0642(9) 0.0492(8) -0.0179(7) 0.0028(6) 0.0105(6)
N1 0.0371(7) 0.0297(7) 0.0300(7) 0.0064(5) 0.0072(5) 0.0032(5)
O1 0.0355(7) 0.0564(8) 0.0688(10) -0.0164(7) 0.0163(7) 0.0077(6)
N3 0.0375(7) 0.0276(6) 0.0299(7) 0.0030(5) 0.0085(6) 0.0043(5)
C12 0.0326(8) 0.0302(8) 0.0345(8) 0.0077(6) 0.0079(6) 0.0020(6)
N2 0.0521(9) 0.0276(7) 0.0273(7) 0.0025(5) 0.0086(6) 0.0063(6)
C7 0.0367(8) 0.0333(8) 0.0326(8) 0.0081(6) 0.0072(7) 0.0018(7)
C6 0.0329(8) 0.0282(7) 0.0277(7) 0.0036(6) 0.0075(6) 0.0010(6)
C3 0.0321(8) 0.0277(7) 0.0291(7) 0.0052(6) 0.0072(6) 0.0023(6)
C8 0.0544(11) 0.0505(11) 0.0318(9) 0.0116(8) 0.0071(8) 0.0024(9)
C5 0.0500(10) 0.0317(8) 0.0285(8) 0.0033(6) 0.0111(7) 0.0032(7)
C1 0.0437(9) 0.0294(8) 0.0340(8) 0.0047(6) 0.0102(7) 0.0092(7)
C11 0.0481(10) 0.0335(9) 0.0528(11) 0.0110(8) 0.0160(9) 0.0095(8)
C4 0.0490(10) 0.0272(7) 0.0312(8) 0.0027(6) 0.0119(7) 0.0049(7)
C10 0.0487(11) 0.0414(10) 0.0639(13) 0.0286(9) 0.0145(9) 0.0106(8)
C2 0.0465(9) 0.0338(8) 0.0267(7) 0.0043(6) 0.0094(7) 0.0082(7)
C9 0.0482(11) 0.0594(13) 0.0446(10) 0.0275(9) 0.0067(8) 0.0026(9)

loop_
_atom_type_symbol
_atom_type_description
_atom_type_scat_dispersion_real
_atom_type_scat_dispersion_imag
_atom_type_scat_source
C C 0.0033 0.0016 'International Tables Vol C Tables 4.2.6.8 and 6.1.1.4'
H H 0.0000 0.0000 'International Tables Vol C Tables 4.2.6.8 and 6.1.1.4'
N N 0.0061 0.0033 'International Tables Vol C Tables 4.2.6.8 and 6.1.1.4'
O O 0.0106 0.0060 'International Tables Vol C Tables 4.2.6.8 and 6.1.1.4'
Zn Zn 0.2839 1.4301 'International Tables Vol C Tables 4.2.6.8 and 6.1.1.4'

loop_
_geom_angle_atom_site_label_1
_geom_angle_atom_site_label_2
_geom_angle_atom_site_label_3
_geom_angle
_geom_angle_site_symmetry_1
_geom_angle_site_symmetry_3
N1 Zn1 N1 180.0 2_574 .
N1 Zn1 O4 91.36(5) 2_574 2_574
N1 Zn1 O4 88.64(5) . 2_574
N1 Zn1 O4 88.64(5) 2_574 .
N1 Zn1 O4 91.36(5) . .
O4 Zn1 O4 180.00(7) 2_574 .
N1 Zn1 O3 86.59(5) 2_574 2_574
N1 Zn1 O3 93.41(5) . 2_574
O4 Zn1 O3 78.87(5) 2_574 2_574
O4 Zn1 O3 101.13(5) . 2_574
N1 Zn1 O3 93.41(5) 2_574 .
N1 Zn1 O3 86.59(5) . .
O4 Zn1 O3 101.13(5) 2_574 .
O4 Zn1 O3 78.87(5) . .
O3 Zn1 O3 180.0 2_574 .
N4 O3 Zn1 126.44(11) . .
Zn1 O4 H4A 109.5 . .
Zn1 O4 H4C 135.9(18) . .
H4A O4 H4C 114.1 . .
O1 N4 O2 119.67(14) . .
O1 N4 O3 120.49(14) . .
O2 N4 O3 119.84(14) . .
C1 N1 C5 117.08(14) . .
C1 N1 Zn1 121.92(11) . .
C5 N1 Zn1 120.94(11) . .
C6 N3 C12 104.56(13) . .
N3 C12 C7 109.94(14) . .
N3 C12 C11 129.95(16) . .
C7 C12 C11 120.10(16) . .
C6 N2 C7 107.20(13) . .
C6 N2 H2A 126.4 . .
C7 N2 H2A 126.4 . .
N2 C7 C12 105.46(14) . .
N2 C7 C8 131.99(17) . .
C12 C7 C8 122.55(16) . .
N3 C6 N2 112.83(14) . .
N3 C6 C3 124.82(14) . .
N2 C6 C3 122.35(14) . .
C2 C3 C4 117.30(14) . .
C2 C3 C6 122.29(14) . .
C4 C3 C6 120.40(14) . .
C9 C8 C7 116.05(19) . .
C9 C8 H8A 122.0 . .
C7 C8 H8A 122.0 . .
N1 C5 C4 123.49(15) . .
N1 C5 H5A 118.3 . .
C4 C5 H5A 118.3 . .
N1 C1 C2 122.97(15) . .
N1 C1 H1A 118.5 . .
C2 C1 H1A 118.5 . .
C10 C11 C12 117.28(18) . .
C10 C11 H11A 121.4 . .
C12 C11 H11A 121.4 . .
C5 C4 C3 119.32(15) . .
C5 C4 H4B 120.3 . .
C3 C4 H4B 120.3 . .
C11 C10 C9 122.17(17) . .
C11 C10 H10A 118.9 . .
C9 C10 H10A 118.9 . .
C1 C2 C3 119.82(15) . .
C1 C2 H2B 120.1 . .
C3 C2 H2B 120.1 . .
C8 C9 C10 121.85(18) . .
C8 C9 H9A 119.1 . .
C10 C9 H9A 119.1 . .

loop_
_geom_bond_atom_site_label_1
_geom_bond_atom_site_label_2
_geom_bond_distance
_geom_bond_site_symmetry_2
Zn1 N1 2.1046(13) 2_574
Zn1 N1 2.1046(13) .
Zn1 O4 2.1254(12) 2_574
Zn1 O4 2.1254(12) .
Zn1 O3 2.1904(12) 2_574
Zn1 O3 2.1904(12) .
O3 N4 1.2500(17) .
O4 H4A 0.8200 .
O4 H4C 0.76(2) .
N4 O1 1.2309(19) .
N4 O2 1.2375(19) .
N1 C1 1.337(2) .
N1 C5 1.341(2) .
N3 C6 1.320(2) .
N3 C12 1.387(2) .
C12 C7 1.391(2) .
C12 C11 1.400(2) .
N2 C6 1.356(2) .
N2 C7 1.370(2) .
N2 H2A 0.8600 .
C7 C8 1.400(2) .
C6 C3 1.465(2) .
C3 C2 1.386(2) .
C3 C4 1.389(2) .
C8 C9 1.379(3) .
C8 H8A 0.9300 .
C5 C4 1.377(2) .
C5 H5A 0.9300 .
C1 C2 1.380(2) .
C1 H1A 0.9300 .
C11 C10 1.373(3) .
C11 H11A 0.9300 .
C4 H4B 0.9300 .
C10 C9 1.388(3) .
C10 H10A 0.9300 .
C2 H2B 0.9300 .
C9 H9A 0.9300 .

loop_
_geom_hbond_atom_site_label_D
_geom_hbond_atom_site_label_H
_geom_hbond_atom_site_label_A
_geom_hbond_distance_DH
_geom_hbond_distance_HA
_geom_hbond_distance_DA
_geom_hbond_angle_DHA
_geom_hbond_site_symmetry_A
O4 H4A O1 0.82 2.07 2.8159(19) 150.5 2_674
N2 H2A O2 0.86 2.09 2.9233(19) 162.0 1_556
N2 H2A O1 0.86 2.44 3.096(2) 133.6 1_556
N2 H2A N4 0.86 2.62 3.4271(19) 157.3 1_556
O4 H4C N3 0.76(2) 2.09(2) 2.8380(18) 170(2) 1_565

loop_
_geom_torsion_atom_site_label_1
_geom_torsion_atom_site_label_2
_geom_torsion_atom_site_label_3
_geom_torsion_atom_site_label_4
_geom_torsion
_geom_torsion_site_symmetry_1
N1 Zn1 O3 N4 -86.47(13) 2_574
N1 Zn1 O3 N4 93.53(13) .
O4 Zn1 O3 N4 5.59(14) 2_574
O4 Zn1 O3 N4 -174.41(14) .
O3 Zn1 O3 N4 -155(100) 2_574
Zn1 O3 N4 O1 -163.05(13) .
Zn1 O3 N4 O2 17.0(2) .
N1 Zn1 N1 C1 57(6) 2_574
O4 Zn1 N1 C1 -130.51(14) 2_574
O4 Zn1 N1 C1 49.49(14) .
O3 Zn1 N1 C1 -51.74(14) 2_574
O3 Zn1 N1 C1 128.26(14) .
N1 Zn1 N1 C5 -120(6) 2_574
O4 Zn1 N1 C5 52.34(13) 2_574
O4 Zn1 N1 C5 -127.66(13) .
O3 Zn1 N1 C5 131.11(13) 2_574
O3 Zn1 N1 C5 -48.89(13) .
C6 N3 C12 C7 0.38(18) .
C6 N3 C12 C11 -179.87(18) .
C6 N2 C7 C12 -0.31(18) .
C6 N2 C7 C8 179.63(19) .
N3 C12 C7 N2 -0.05(19) .
C11 C12 C7 N2 -179.82(16) .
N3 C12 C7 C8 -179.99(17) .
C11 C12 C7 C8 0.2(3) .
C12 N3 C6 N2 -0.60(19) .
C12 N3 C6 C3 179.17(15) .
C7 N2 C6 N3 0.6(2) .
C7 N2 C6 C3 -179.18(15) .
N3 C6 C3 C2 175.49(16) .
N2 C6 C3 C2 -4.8(3) .
N3 C6 C3 C4 -5.1(3) .
N2 C6 C3 C4 174.69(16) .
N2 C7 C8 C9 179.72(19) .
C12 C7 C8 C9 -0.3(3) .
C1 N1 C5 C4 -1.4(3) .
Zn1 N1 C5 C4 175.89(14) .
C5 N1 C1 C2 1.0(3) .
Zn1 N1 C1 C2 -176.29(14) .
N3 C12 C11 C10 -179.84(17) .
C7 C12 C11 C10 -0.1(3) .
N1 C5 C4 C3 0.8(3) .
C2 C3 C4 C5 0.2(3) .
C6 C3 C4 C5 -179.31(16) .
C12 C11 C10 C9 0.1(3) .
N1 C1 C2 C3 0.0(3) .
C4 C3 C2 C1 -0.6(3) .
C6 C3 C2 C1 178.91(16) .
C7 C8 C9 C10 0.4(3) .
C11 C10 C9 C8 -0.3(3) .
